data_2020528
loop_
_publ_author_name
'G\"orbitz, Carl Henrik'
'Wragg, David S.'
'Bakke, Ingrid Marie Bergh'
'Fleischer, Christian'
'Gr\/onnevik, Gaute'
'Mykland, Maria'
'Park, Yoomin'
'Trovik, Kristian Wiedicke'
'Serigstad, Halvard'
'Sundsli, B\%ard Edgar Vestheim'

_publ_section_title
;
 A phase transition from monoclinic <i>C</i>2 with <i>Z</i>' = 1 to
 triclinic <i>P</i>1 with <i>Z</i>' = 4 for the quasiracemate
 <small>L</small>-2-aminobutyric acid--<small>D</small>-methionine (1/1)
;
_journal_coeditor_code SK3626
_journal_issue 7
_journal_name_full 'Acta Crystallographica Section C'
_journal_page_first 536
_journal_page_last 543
_journal_paper_doi 10.1107/S2053229616008858
_journal_volume 72
_journal_year 2016
_chemical_formula_iupac 'C4 H9 N O2, C5 H11 N O2 S'
_chemical_formula_moiety 'C4 H9 N O2, C5 H11 N O2 S'
_chemical_formula_sum 'C9 H20 N2 O4 S4'
_chemical_formula_weight 252.33
_chemical_name_common
;
<i>L</i>-2-Aminobutyric acid--<i>D</i>-methionine (1/1)
<i>L</i>-Abu:<i>D</i>-Met
;
_chemical_name_systematic '(<i>S</i>)-2-Aminobutanoic acid--(<i>R</i>)-2-amino-4-(methylsulfanyl)butanoic acid (1/1)'
_space_group_crystal_system triclinic
_space_group_IT_number 1
_space_group_name_Hall 'P 1'
_space_group_name_H-M_alt 'P 1'
_symmetry_space_group_name_Hall 'P 1'
_symmetry_space_group_name_H-M 'P 1'
_atom_sites_solution_hydrogens geom
_audit_creation_method SHELXL-2013
_cell_angle_alpha 71.429(4)
_cell_angle_beta 75.650(4)
_cell_angle_gamma 89.369(4)
_cell_formula_units_Z 4
_cell_length_a 9.4890(15)
_cell_length_b 9.8774(15)
_cell_length_c 15.079(2)
_cell_measurement_reflns_used 6485
_cell_measurement_temperature 103(2)
_cell_measurement_theta_max 50.12
_cell_measurement_theta_min 2.95
_cell_volume 1294.4(3)
_computing_cell_refinement
;
APEX2 (Bruker, 2014)
;
_computing_data_collection
;
APEX2 (Bruker, 2014)
;
_computing_data_reduction
;
APEX2 (Bruker, 2014)
;
_computing_molecular_graphics
;
Mercury (Macrae <i>et al.</i>,  2008)
;
_computing_publication_material
;
SHELXL2014 (Sheldrick, 2015b)
;
_computing_structure_refinement
;
SHELXT (Sheldrick, 2015a)
;
_computing_structure_solution
;
APEX2 (Bruker, 2014)
;
_diffrn_ambient_temperature 103(2)
_diffrn_detector_area_resol_mean 8.3
_diffrn_measured_fraction_theta_full 0.925
_diffrn_measured_fraction_theta_max 0.933
_diffrn_measurement_device_type 'Bruker D8 Venture with Photon 100 CMOS detector'
_diffrn_measurement_method 'Sets of exposures each taken over 0.5\% \w rotation'
_diffrn_radiation_monochromator graphite
_diffrn_radiation_source 'fine-focus sealed tube'
_diffrn_radiation_type MoK\a
_diffrn_radiation_wavelength 0.71073
_diffrn_reflns_av_R_equivalents 0.069
_diffrn_reflns_limit_h_max 11
_diffrn_reflns_limit_h_min -10
_diffrn_reflns_limit_k_max 11
_diffrn_reflns_limit_k_min -10
_diffrn_reflns_limit_l_max 18
_diffrn_reflns_limit_l_min 0
_diffrn_reflns_number 4175
_diffrn_reflns_theta_full 25.242
_diffrn_reflns_theta_max 25.161
_diffrn_reflns_theta_min 2.199
_exptl_absorpt_coefficient_mu 0.253
_exptl_absorpt_correction_T_max 1.000
_exptl_absorpt_correction_T_min 0.888
_exptl_absorpt_correction_type multi-scan
_exptl_absorpt_process_details
;
(SADABS; Bruker, 2014)
;
_exptl_crystal_colour colorless
_exptl_crystal_density_diffrn 1.295
_exptl_crystal_description plate
_exptl_crystal_F_000 544
_exptl_crystal_size_max 0.69
_exptl_crystal_size_mid 0.65
_exptl_crystal_size_min 0.10
_refine_diff_density_max 0.426
_refine_diff_density_min -0.452
_refine_ls_abs_structure_details
;
No quotients, so Flack parameter determined by classical intensity fit
;
_refine_ls_abs_structure_Flack 0.18(12)
_refine_ls_extinction_method none
_refine_ls_goodness_of_fit_ref 1.063
_refine_ls_hydrogen_treatment constr
_refine_ls_matrix_type full
_refine_ls_number_parameters 628
_refine_ls_number_reflns 4175
_refine_ls_number_restraints 461
_refine_ls_restrained_S_all 1.018
_refine_ls_R_factor_all 0.0954
_refine_ls_R_factor_gt 0.0716
_refine_ls_shift/su_max 0.000
_refine_ls_shift/su_mean 0.000
_refine_ls_structure_factor_coef Fsqd
_refine_ls_weighting_details
;
w=1/[\s^2^(Fo^2^)+(0.1022P)^2^+1.2420P] where P=(Fo^2^+2Fc^2^)/3
;
_refine_ls_weighting_scheme calc
_refine_ls_wR_factor_gt 0.1661
_refine_ls_wR_factor_ref 0.1861
_reflns_number_gt 3442
_reflns_number_total 4175
_reflns_threshold_expression 'I > 2\s(I)'
_cod_data_source_file sk3626sup1.cif
_cod_data_source_block 103
_cod_depositor_comments 'Adding full bibliography for 2020528--2020529.cif.'
_cod_original_cell_volume 1294.4(4)
_cod_database_code 2020528
_cod_database_fobs_code 2020528
_shelx_space_group_comment
;
The symmetry employed for this shelxl refinement is uniquely defined
by the following loop, which should always be used as a source of
symmetry information in preference to the above space-group names.
They are only intended as comments.
;
_shelxl_version_number 20.13

loop_
_space_group_symop_operation_xyz
'x, y, z'

loop_
_atom_site_type_symbol
_atom_site_label
_atom_site_fract_x
_atom_site_fract_y
_atom_site_fract_z
_atom_site_U_iso_or_equiv
_atom_site_adp_type
_atom_site_calc_flag
_atom_site_occupancy
_atom_site_disorder_assembly
_atom_site_disorder_group
O O1E 0.4882(8) 0.7762(9) 0.4273(6) 0.0217(15) Uani d 1 . .
O O2E 0.6454(9) 0.9697(9) 0.3503(6) 0.0254(16) Uani d 1 . .
N N1E 0.6829(10) 0.5925(10) 0.3894(6) 0.0187(18) Uani d 1 . .
H H1E 0.6025 0.5605 0.3771 0.028 Uiso calc 1 A 1
H H2E 0.6637 0.5839 0.4532 0.028 Uiso calc 1 A 1
H H3E 0.7587 0.5396 0.3744 0.028 Uiso calc 1 A 1
C C1E 0.6080(12) 0.8369(12) 0.3740(8) 0.022(2) Uani d 1 . .
C C21E 0.722(4) 0.746(5) 0.3294(12) 0.016(3) Uani d 0.650(19) B 1
H H21E 0.8232 0.7765 0.3270 0.020 Uiso calc 0.650(19) B 1
C C31E 0.706(2) 0.7613(18) 0.2269(11) 0.018(4) Uani d 0.650(19) B 1
H H31E 0.7729 0.6987 0.1996 0.022 Uiso calc 0.650(19) B 1
H H32E 0.6051 0.7294 0.2317 0.022 Uiso calc 0.650(19) B 1
C C41E 0.7402(17) 0.9146(16) 0.1596(11) 0.024(4) Uani d 0.650(19) B 1
H H41E 0.7594 0.9163 0.0924 0.036 Uiso calc 0.650(19) B 1
H H42E 0.8265 0.9559 0.1692 0.036 Uiso calc 0.650(19) B 1
H H43E 0.6569 0.9708 0.1738 0.036 Uiso calc 0.650(19) B 1
C C22E 0.709(7) 0.746(8) 0.3413(19) 0.016(3) Uani d 0.350(19) B 2
H H22E 0.7995 0.7704 0.3579 0.020 Uiso calc 0.350(19) B 2
C C32E 0.760(3) 0.776(4) 0.2306(18) 0.018(4) Uani d 0.350(19) B 2
H H33E 0.8165 0.8701 0.1995 0.022 Uiso calc 0.350(19) B 2
H H34E 0.8247 0.7018 0.2173 0.022 Uiso calc 0.350(19) B 2
C C42E 0.632(3) 0.776(3) 0.187(2) 0.032(9) Uani d 0.350(19) B 2
H H44E 0.6679 0.7910 0.1179 0.049 Uiso calc 0.350(19) B 2
H H45E 0.5708 0.8540 0.1966 0.049 Uiso calc 0.350(19) B 2
H H46E 0.5738 0.6845 0.2193 0.049 Uiso calc 0.350(19) B 2
O O1G -0.0238(8) 0.7764(9) 0.4295(5) 0.0199(15) Uani d 1 . .
O O2G 0.1385(9) 0.9672(9) 0.3650(6) 0.0241(16) Uani d 1 . .
N N1G 0.1730(10) 0.5925(10) 0.3956(6) 0.0169(17) Uani d 1 . .
H H1G 0.0927 0.5744 0.3772 0.025 Uiso calc 1 C 1
H H2G 0.1505 0.5692 0.4612 0.025 Uiso calc 1 C 1
H H3G 0.2457 0.5394 0.3761 0.025 Uiso calc 1 C 1
C C1G 0.0984(11) 0.8378(12) 0.3845(8) 0.016(2) Uani d 1 . .
C C21G 0.223(3) 0.749(3) 0.3497(10) 0.013(3) Uani d 0.655(16) D 1
H H21G 0.3082 0.7673 0.3729 0.015 Uiso calc 0.655(16) D 1
C C31G 0.2710(16) 0.7912(18) 0.2389(10) 0.020(3) Uani d 0.655(16) D 1
H H31G 0.3371 0.7200 0.2217 0.024 Uiso calc 0.655(16) D 1
H H32G 0.3280 0.8850 0.2130 0.024 Uiso calc 0.655(16) D 1
C C41G 0.1474(18) 0.801(2) 0.1884(12) 0.038(5) Uani d 0.655(16) D 1
H H41G 0.1891 0.8205 0.1189 0.057 Uiso calc 0.655(16) D 1
H H42G 0.0876 0.8795 0.1983 0.057 Uiso calc 0.655(16) D 1
H H43G 0.0867 0.7109 0.2157 0.057 Uiso calc 0.655(16) D 1
C C22G 0.204(6) 0.742(5) 0.3380(16) 0.013(3) Uani d 0.345(16) D 2
H H22G 0.3059 0.7702 0.3361 0.015 Uiso calc 0.345(16) D 2
C C32G 0.198(4) 0.763(2) 0.2337(17) 0.020(3) Uani d 0.345(16) D 2
H H33G 0.0982 0.7322 0.2351 0.024 Uiso calc 0.345(16) D 2
H H34G 0.2657 0.6996 0.2081 0.024 Uiso calc 0.345(16) D 2
C C42G 0.236(4) 0.917(3) 0.163(2) 0.041 Uiso d 0.345(16) D 2
H H44G 0.2552 0.9158 0.0965 0.062 Uiso calc 0.345(16) D 2
H H45G 0.3230 0.9574 0.1724 0.062 Uiso calc 0.345(16) D 2
H H46G 0.1541 0.9753 0.1758 0.062 Uiso calc 0.345(16) D 2
O O1B 0.7309(8) 0.0760(9) 0.5794(5) 0.0193(15) Uani d 1 . .
O O2B 0.5663(9) -0.1107(9) 0.6611(5) 0.0206(15) Uani d 1 . .
N N1B 0.5415(10) 0.2694(10) 0.6085(6) 0.0180(18) Uani d 1 . .
H H1B 0.5610 0.2727 0.5456 0.027 Uiso calc 1 E 1
H H2B 0.6207 0.3072 0.6188 0.027 Uiso calc 1 E 1
H H3B 0.4636 0.3209 0.6217 0.027 Uiso calc 1 E 1
C C1B 0.6101(11) 0.0203(11) 0.6330(7) 0.015(2) Uani d 1 . .
C C21B 0.5069(18) 0.1143(18) 0.6746(9) 0.012(3) Uani d 0.832(16) F 1
H H21B 0.4033 0.0821 0.6834 0.015 Uiso calc 0.832(16) F 1
C C31B 0.5322(14) 0.1196(13) 0.7718(9) 0.022(3) Uani d 0.832(16) F 1
H H31B 0.6369 0.1447 0.7621 0.026 Uiso calc 0.832(16) F 1
H H32B 0.4762 0.1957 0.7904 0.026 Uiso calc 0.832(16) F 1
C C41B 0.4870(15) -0.0208(14) 0.8529(9) 0.028(3) Uani d 0.832(16) F 1
H H41B 0.5204 -0.1000 0.8278 0.034 Uiso calc 0.832(16) F 1
H H42B 0.3792 -0.0323 0.8748 0.034 Uiso calc 0.832(16) F 1
S S11B 0.5587(10) -0.0350(10) 0.9551(6) 0.0320(13) Uani d 0.832(16) F 1
C C22B 0.496(7) 0.142(10) 0.672(3) 0.012(3) Uani d 0.168(16) F 2
H H22B 0.4009 0.1208 0.6606 0.015 Uiso calc 0.168(16) F 2
C C32B 0.471(4) 0.072(6) 0.784(2) 0.022(3) Uani d 0.168(16) F 2
H H33B 0.4100 0.1324 0.8171 0.026 Uiso calc 0.168(16) F 2
H H34B 0.4162 -0.0227 0.8047 0.026 Uiso calc 0.168(16) F 2
C C42B 0.611(3) 0.052(7) 0.815(2) 0.028 Uiso d 0.168(16) F 2
H H43B 0.6721 0.1438 0.7854 0.034 Uiso calc 0.168(16) F 2
H H44B 0.6653 -0.0196 0.7889 0.034 Uiso calc 0.168(16) F 2
S S12B 0.586(4) -0.006(4) 0.944(2) 0.0320(13) Uani d 0.168(16) F 2
C C5B 0.4806(19) 0.1149(18) 0.9896(12) 0.070(4) Uani d 1 . .
H H51B 0.5421 0.2029 0.9499 0.105 Uiso calc 1 F 1
H H52B 0.4752 0.0981 1.0581 0.105 Uiso calc 1 F 1
H H53B 0.3824 0.1249 0.9795 0.105 Uiso calc 1 F 1
O O1C 0.1618(9) 0.5833(9) 0.5859(5) 0.0187(15) Uani d 1 . .
O O2C 0.2785(9) 0.3947(9) 0.6496(5) 0.0218(15) Uani d 1 . .
N N1C 0.3431(10) 0.7672(10) 0.6111(6) 0.0172(18) Uani d 1 . .
H H1C 0.3786 0.7749 0.5477 0.026 Uiso calc 1 G 1
H H2C 0.4045 0.8184 0.6283 0.026 Uiso calc 1 G 1
H H3C 0.2533 0.8020 0.6199 0.026 Uiso calc 1 G 1
C C1C 0.2529(11) 0.5241(11) 0.6314(7) 0.017(2) Uani d 1 . .
C C21C 0.3315(12) 0.6130(11) 0.6725(7) 0.016(2) Uani d 0.936(19) H 1
H H21C 0.4318 0.5802 0.6714 0.019 Uiso calc 0.936(19) H 1
C C31C 0.2519(14) 0.6019(17) 0.7758(8) 0.025(3) Uani d 0.936(19) H 1
H H31C 0.3024 0.6698 0.7959 0.029 Uiso calc 0.936(19) H 1
H H32C 0.1518 0.6319 0.7767 0.029 Uiso calc 0.936(19) H 1
C C41C 0.2423(17) 0.4538(14) 0.8491(9) 0.046(4) Uani d 0.936(19) H 1
H H41C 0.1728 0.3906 0.8395 0.069 Uiso calc 0.936(19) H 1
H H42C 0.2093 0.4595 0.9147 0.069 Uiso calc 0.936(19) H 1
H H43C 0.3386 0.4154 0.8406 0.069 Uiso calc 0.936(19) H 1
C C22C 0.3315(12) 0.6130(11) 0.6725(7) 0.016(2) Uani d 0.064(19) H 2
H H22C 0.4342 0.5851 0.6584 0.019 Uiso calc 0.064(19) H 2
C C32C 0.295(7) 0.60(2) 0.780(3) 0.025(3) Uani d 0.064(19) H 2
H H33C 0.3525 0.5201 0.8116 0.029 Uiso calc 0.064(19) H 2
H H34C 0.3269 0.6867 0.7868 0.029 Uiso calc 0.064(19) H 2
C C42C 0.135(8) 0.56(2) 0.832(4) 0.043 Uiso d 0.064(19) H 2
H H44C 0.1167 0.5768 0.8944 0.065 Uiso calc 0.064(19) H 2
H H45C 0.1103 0.4584 0.8433 0.065 Uiso calc 0.064(19) H 2
H H46C 0.0760 0.6196 0.7926 0.065 Uiso calc 0.064(19) H 2
O O1A 0.6717(9) 0.5869(9) 0.5775(5) 0.0223(16) Uani d 1 . .
O O2A 0.7779(9) 0.3929(9) 0.6481(6) 0.0253(17) Uani d 1 . .
N N1A 0.8362(10) 0.7636(10) 0.6190(6) 0.0182(18) Uani d 1 . .
H H1A 0.8781 0.7730 0.5559 0.027 Uiso calc 1 . .
H H2A 0.8933 0.8132 0.6402 0.027 Uiso calc 1 . .
H H3A 0.7466 0.7986 0.6244 0.027 Uiso calc 1 . .
C C1A 0.7533(11) 0.5238(11) 0.6283(7) 0.015(2) Uani d 1 . .
C C2A 0.8209(12) 0.6072(11) 0.6795(7) 0.015(2) Uani d 1 . .
H H21A 0.9196 0.5737 0.6838 0.018 Uiso calc 1 . .
C C3A 0.7253(12) 0.5865(12) 0.7813(7) 0.020(2) Uani d 1 . .
H H31A 0.6277 0.6187 0.7759 0.025 Uiso calc 1 . .
H H32A 0.7127 0.4828 0.8183 0.025 Uiso calc 1 . .
C C4A 0.7816(14) 0.6632(14) 0.8375(8) 0.033(3) Uani d 1 . .
H H41A 0.8633 0.6143 0.8593 0.050 Uiso calc 1 . .
H H42A 0.7036 0.6638 0.8938 0.050 Uiso calc 1 . .
H H43A 0.8148 0.7619 0.7962 0.050 Uiso calc 1 . .
O O1D 0.2394(8) 0.0842(9) 0.5821(5) 0.0199(15) Uani d 1 . .
O O2D 0.0771(9) -0.1056(9) 0.6484(6) 0.0235(16) Uani d 1 . .
N N1D 0.0419(10) 0.2701(10) 0.6116(6) 0.0174(18) Uani d 1 . .
H H1D 0.1266 0.2935 0.6231 0.026 Uiso calc 1 . .
H H2D -0.0295 0.3230 0.6332 0.026 Uiso calc 1 . .
H H3D 0.0549 0.2887 0.5469 0.026 Uiso calc 1 . .
C C1D 0.1136(11) 0.0239(11) 0.6276(7) 0.017(2) Uani d 1 . .
C C2D -0.0015(11) 0.1146(11) 0.6635(7) 0.015(2) Uani d 1 . .
H H21D -0.0939 0.0912 0.6491 0.018 Uiso calc 1 . .
C C3D -0.0319(12) 0.0811(12) 0.7747(8) 0.023(2) Uani d 1 . .
H H3D1 -0.0917 0.1553 0.7932 0.028 Uiso calc 1 . .
H H3D2 -0.0895 -0.0122 0.8078 0.028 Uiso calc 1 . .
C C4D 0.1018(12) 0.0757(12) 0.8090(7) 0.018(2) Uani d 1 . .
H H41D 0.1563 0.1709 0.7792 0.021 Uiso calc 1 . .
H H42D 0.1645 0.0059 0.7869 0.021 Uiso calc 1 . .
S S1D 0.0656(6) 0.0256(7) 0.9401(3) 0.0325(7) Uani d 1 . .
C C5D 0.0043(15) -0.1595(13) 0.9737(9) 0.045(3) Uani d 1 . .
H H51D -0.0163 -0.2035 1.0442 0.067 Uiso calc 1 . .
H H52D 0.0804 -0.2095 0.9423 0.067 Uiso calc 1 . .
H H53D -0.0846 -0.1666 0.9530 0.067 Uiso calc 1 . .
O O1F 1.0361(8) 0.2797(9) 0.4270(5) 0.0188(15) Uani d 1 . .
O O2F 0.9497(9) 0.4753(9) 0.3402(5) 0.0191(15) Uani d 1 . .
N N1F 0.8716(10) 0.0993(10) 0.3897(6) 0.0204(19) Uani d 1 . .
H H1F 0.8202 0.0452 0.3678 0.031 Uiso calc 1 . .
H H2F 0.8223 0.0955 0.4505 0.031 Uiso calc 1 . .
H H3F 0.9607 0.0647 0.3907 0.031 Uiso calc 1 . .
C C1F 0.9638(11) 0.3423(12) 0.3695(7) 0.014(2) Uani d 1 . .
C C2F 0.8907(11) 0.2522(11) 0.3233(7) 0.014(2) Uani d 1 . .
H H21F 0.7935 0.2878 0.3168 0.017 Uiso calc 1 . .
C C3F 0.9860(13) 0.2558(12) 0.2243(7) 0.025(2) Uani d 1 . .
H H31F 0.9476 0.1799 0.2048 0.030 Uiso calc 1 . .
H H32F 1.0864 0.2350 0.2296 0.030 Uiso calc 1 . .
C C4F 0.9907(12) 0.4011(13) 0.1457(8) 0.030(2) Uani d 1 . .
H H41F 1.0681 0.4030 0.0875 0.036 Uiso calc 1 . .
H H42F 1.0192 0.4770 0.1691 0.036 Uiso calc 1 . .
S S1F 0.8245(6) 0.4444(7) 0.1104(3) 0.0323(7) Uani d 1 . .
C C5F 0.8195(14) 0.3254(15) 0.0423(10) 0.043(3) Uani d 1 . .
H H51F 0.7314 0.3377 0.0185 0.065 Uiso calc 1 . .
H H52F 0.8184 0.2261 0.0840 0.065 Uiso calc 1 . .
H H53F 0.9059 0.3474 -0.0128 0.065 Uiso calc 1 . .
O O1H 0.5591(9) 0.2715(9) 0.4217(5) 0.0199(15) Uani d 1 . .
O O2H 0.4370(9) 0.4621(9) 0.3640(5) 0.0199(15) Uani d 1 . .
N N1H 0.3774(10) 0.0867(10) 0.3991(6) 0.0181(18) Uani d 1 . .
H H1H 0.3123 0.0346 0.3854 0.027 Uiso calc 1 . .
H H2H 0.3545 0.0712 0.4640 0.027 Uiso calc 1 . .
H H3H 0.4689 0.0596 0.3798 0.027 Uiso calc 1 . .
C C1H 0.4635(12) 0.3306(12) 0.3809(7) 0.015(2) Uani d 1 . .
C C2H 0.3720(12) 0.2416(12) 0.3469(7) 0.016(2) Uani d 1 . .
H H21H 0.2685 0.2667 0.3634 0.020 Uiso calc 1 . .
C C3H 0.4209(12) 0.2687(11) 0.2378(7) 0.018(2) Uani d 1 . .
H H31H 0.5268 0.2569 0.2192 0.022 Uiso calc 1 . .
H H32H 0.3696 0.1962 0.2220 0.022 Uiso calc 1 . .
C C4H 0.3910(13) 0.4173(12) 0.1788(7) 0.021(2) Uani d 1 . .
H H41H 0.4578 0.4897 0.1832 0.025 Uiso calc 1 . .
H H42H 0.2896 0.4371 0.2056 0.025 Uiso calc 1 . .
S S1H 0.4164(6) 0.4304(7) 0.0537(3) 0.0288(6) Uani d 1 . .
C C5H 0.3796(15) 0.6137(14) 0.0066(9) 0.044(3) Uani d 1 . .
H H51H 0.4409 0.6738 0.0250 0.066 Uiso calc 1 . .
H H52H 0.2766 0.6251 0.0331 0.066 Uiso calc 1 . .
H H53H 0.4012 0.6427 -0.0641 0.066 Uiso calc 1 . .

loop_
_atom_site_aniso_label
_atom_site_aniso_U_11
_atom_site_aniso_U_22
_atom_site_aniso_U_33
_atom_site_aniso_U_12
_atom_site_aniso_U_13
_atom_site_aniso_U_23
O1E 0.016(4) 0.017(4) 0.033(4) 0.001(3) -0.004(3) -0.011(3)
O2E 0.026(4) 0.013(4) 0.038(4) 0.006(3) -0.010(3) -0.008(3)
N1E 0.018(4) 0.013(4) 0.026(4) 0.005(3) -0.008(3) -0.005(3)
C1E 0.020(5) 0.020(5) 0.027(5) 0.007(4) -0.007(4) -0.006(4)
C21E 0.015(5) 0.012(4) 0.019(4) 0.005(4) -0.002(4) -0.003(4)
C31E 0.014(6) 0.018(5) 0.023(4) 0.002(5) -0.004(4) -0.008(4)
C41E 0.025(8) 0.018(8) 0.021(7) 0.005(6) -0.005(6) 0.003(6)
C22E 0.015(5) 0.012(4) 0.019(4) 0.005(4) -0.002(4) -0.003(4)
C32E 0.014(6) 0.018(5) 0.023(4) 0.002(5) -0.004(4) -0.008(4)
C42E 0.028(13) 0.028(13) 0.037(13) 0.003(10) 0.005(10) -0.014(10)
O1G 0.017(4) 0.013(3) 0.028(4) 0.004(3) -0.003(3) -0.008(3)
O2G 0.023(4) 0.012(4) 0.039(4) 0.002(3) -0.011(3) -0.008(3)
N1G 0.018(4) 0.011(4) 0.023(4) 0.004(3) -0.006(3) -0.006(3)
C1G 0.012(4) 0.016(4) 0.026(4) 0.001(3) -0.011(4) -0.010(4)
C21G 0.016(6) 0.007(4) 0.015(4) -0.001(4) -0.006(4) 0.000(4)
C31G 0.022(6) 0.020(5) 0.019(5) 0.003(4) -0.004(4) -0.007(4)
C41G 0.036(9) 0.037(9) 0.029(8) 0.000(7) 0.003(7) -0.004(7)
C22G 0.016(6) 0.007(4) 0.015(4) -0.001(4) -0.006(4) 0.000(4)
C32G 0.022(6) 0.020(5) 0.019(5) 0.003(4) -0.004(4) -0.007(4)
O1B 0.011(3) 0.024(4) 0.022(3) 0.007(3) -0.003(3) -0.006(3)
O2B 0.019(3) 0.013(3) 0.034(4) 0.002(3) -0.013(3) -0.009(3)
N1B 0.021(4) 0.016(4) 0.020(4) -0.002(3) -0.005(3) -0.011(3)
C1B 0.016(4) 0.012(4) 0.014(4) 0.005(3) -0.003(3) -0.002(3)
C21B 0.008(4) 0.010(6) 0.017(4) 0.001(4) -0.005(3) 0.000(3)
C31B 0.019(5) 0.017(5) 0.030(5) -0.003(4) -0.009(4) -0.007(4)
C41B 0.035(6) 0.020(5) 0.029(5) 0.003(4) -0.007(5) -0.006(4)
S11B 0.040(3) 0.024(3) 0.0316(19) 0.002(2) -0.0156(19) -0.0039(17)
C22B 0.008(4) 0.010(6) 0.017(4) 0.001(4) -0.005(3) 0.000(3)
C32B 0.019(5) 0.017(5) 0.030(5) -0.003(4) -0.009(4) -0.007(4)
S12B 0.040(3) 0.024(3) 0.0316(19) 0.002(2) -0.0156(19) -0.0039(17)
C5B 0.087(7) 0.069(7) 0.065(7) 0.015(6) -0.027(6) -0.029(5)
O1C 0.021(3) 0.012(3) 0.026(4) 0.005(3) -0.010(3) -0.007(3)
O2C 0.019(3) 0.014(3) 0.031(4) 0.001(3) -0.004(3) -0.008(3)
N1C 0.015(4) 0.016(4) 0.018(4) 0.002(3) -0.004(3) -0.002(3)
C1C 0.011(4) 0.014(4) 0.022(4) 0.001(3) 0.000(3) -0.003(3)
C21C 0.014(4) 0.012(4) 0.020(4) 0.002(3) -0.005(3) -0.002(3)
C31C 0.028(5) 0.021(4) 0.025(4) 0.002(4) -0.007(3) -0.007(3)
C41C 0.074(9) 0.024(7) 0.034(7) -0.006(6) -0.013(6) 0.001(5)
C22C 0.014(4) 0.012(4) 0.020(4) 0.002(3) -0.005(3) -0.002(3)
C32C 0.028(5) 0.021(4) 0.025(4) 0.002(4) -0.007(3) -0.007(3)
O1A 0.025(4) 0.025(4) 0.018(3) 0.003(3) -0.010(3) -0.006(3)
O2A 0.020(4) 0.012(4) 0.046(4) 0.001(3) -0.010(3) -0.011(3)
N1A 0.019(4) 0.007(4) 0.026(4) -0.003(3) -0.005(4) -0.003(3)
C1A 0.012(4) 0.012(4) 0.021(4) -0.001(3) -0.001(3) -0.007(3)
C2A 0.014(4) 0.009(4) 0.022(4) 0.000(3) -0.008(4) -0.001(3)
C3A 0.015(4) 0.017(4) 0.025(4) 0.004(4) -0.004(4) -0.001(3)
C4A 0.043(6) 0.035(6) 0.027(5) 0.001(5) -0.018(5) -0.012(5)
O1D 0.015(3) 0.017(3) 0.023(4) 0.002(3) -0.003(3) -0.003(3)
O2D 0.024(4) 0.010(3) 0.039(4) 0.003(3) -0.010(3) -0.010(3)
N1D 0.021(4) 0.008(4) 0.023(4) 0.002(3) -0.008(3) -0.003(3)
C1D 0.018(4) 0.013(4) 0.019(4) 0.003(3) -0.012(4) 0.000(3)
C2D 0.015(4) 0.012(4) 0.018(4) -0.004(3) -0.002(3) -0.004(3)
C3D 0.028(5) 0.014(4) 0.021(4) -0.001(4) -0.002(4) 0.001(4)
C4D 0.027(5) 0.017(4) 0.007(4) 0.007(4) -0.006(4) -0.001(3)
S1D 0.0380(16) 0.0353(16) 0.0233(14) 0.0049(13) -0.0100(13) -0.0068(12)
C5D 0.052(7) 0.032(6) 0.029(6) 0.017(5) 0.004(5) 0.006(5)
O1F 0.012(3) 0.017(3) 0.026(4) 0.000(3) -0.005(3) -0.005(3)
O2F 0.020(4) 0.009(3) 0.033(4) 0.004(3) -0.013(3) -0.008(3)
N1F 0.010(4) 0.014(4) 0.033(4) 0.003(3) -0.003(3) -0.003(3)
C1F 0.010(4) 0.016(4) 0.018(4) 0.000(3) -0.001(3) -0.011(3)
C2F 0.011(4) 0.010(4) 0.020(4) -0.001(3) -0.010(3) 0.000(3)
C3F 0.024(5) 0.019(5) 0.028(4) 0.001(4) -0.005(4) -0.003(4)
C4F 0.027(5) 0.022(5) 0.033(5) 0.000(4) -0.004(4) -0.001(4)
S1F 0.0382(16) 0.0249(14) 0.0317(14) 0.0074(12) -0.0127(13) -0.0039(11)
C5F 0.041(6) 0.038(6) 0.061(7) 0.006(5) -0.025(6) -0.022(5)
O1H 0.020(4) 0.016(3) 0.028(4) 0.000(3) -0.011(3) -0.009(3)
O2H 0.019(4) 0.012(4) 0.031(4) 0.005(3) -0.007(3) -0.010(3)
N1H 0.017(4) 0.011(4) 0.029(4) 0.002(3) -0.009(3) -0.008(3)
C1H 0.014(4) 0.012(4) 0.020(4) 0.001(3) -0.005(4) -0.006(3)
C2H 0.016(4) 0.009(4) 0.019(4) 0.002(3) 0.001(3) -0.002(3)
C3H 0.023(5) 0.014(4) 0.019(4) 0.001(4) -0.007(4) -0.009(3)
C4H 0.033(5) 0.014(4) 0.014(4) 0.003(4) -0.008(4) -0.003(3)
S1H 0.0378(16) 0.0232(14) 0.0241(13) 0.0045(11) -0.0096(12) -0.0045(11)
C5H 0.048(7) 0.044(7) 0.031(6) 0.005(5) -0.013(5) 0.001(5)

loop_
_atom_type_symbol
_atom_type_description
_atom_type_scat_dispersion_real
_atom_type_scat_dispersion_imag
_atom_type_scat_source
C C 0.0033 0.0016 'International Tables Vol C Tables 4.2.6.8 and 6.1.1.4'
H H 0.0000 0.0000 'International Tables Vol C Tables 4.2.6.8 and 6.1.1.4'
N N 0.0061 0.0033 'International Tables Vol C Tables 4.2.6.8 and 6.1.1.4'
O O 0.0106 0.0060 'International Tables Vol C Tables 4.2.6.8 and 6.1.1.4'
S S 0.1246 0.1234 'International Tables Vol C Tables 4.2.6.8 and 6.1.1.4'

loop_
_geom_angle_atom_site_label_1
_geom_angle_atom_site_label_2
_geom_angle_atom_site_label_3
_geom_angle
C21E N1E H1E 109.5
C21E N1E H2E 109.5
H1E N1E H2E 109.5
C21E N1E H3E 109.5
H1E N1E H3E 109.5
H2E N1E H3E 109.5
O1E C1E O2E 125.4(9)
O1E C1E C22E 115(3)
O2E C1E C22E 119(3)
O1E C1E C21E 118.4(18)
O2E C1E C21E 116.2(17)
N1E C21E C31E 107(3)
N1E C21E C1E 107.8(19)
C31E C21E C1E 108.5(18)
N1E C21E H21E 111.2
C31E C21E H21E 111.2
C1E C21E H21E 111.2
C41E C31E C21E 111.6(19)
C41E C31E H31E 109.3
C21E C31E H31E 109.3
C41E C31E H32E 109.3
C21E C31E H32E 109.3
H31E C31E H32E 108.0
C31E C41E H41E 109.5
C31E C41E H42E 109.5
H41E C41E H42E 109.5
C31E C41E H43E 109.5
H41E C41E H43E 109.5
H42E C41E H43E 109.5
C1E C22E N1E 119(4)
C1E C22E C32E 117(3)
N1E C22E C32E 109(4)
C1E C22E H22E 103.4
N1E C22E H22E 103.4
C32E C22E H22E 103.4
C42E C32E C22E 111.7(19)
C42E C32E H33E 109.3
C22E C32E H33E 109.3
C42E C32E H34E 109.3
C22E C32E H34E 109.3
H33E C32E H34E 107.9
C32E C42E H44E 109.5
C32E C42E H45E 109.5
H44E C42E H45E 109.5
C32E C42E H46E 109.5
H44E C42E H46E 109.5
H45E C42E H46E 109.5
C21G N1G H1G 109.5
C21G N1G H2G 109.5
H1G N1G H2G 109.5
C21G N1G H3G 109.5
H1G N1G H3G 109.5
H2G N1G H3G 109.5
O1G C1G O2G 127.7(9)
O1G C1G C21G 118.9(12)
O2G C1G C21G 113.4(12)
O1G C1G C22G 113(2)
O2G C1G C22G 118.9(19)
N1G C21G C31G 111.2(16)
N1G C21G C1G 108.8(15)
C31G C21G C1G 112.4(13)
N1G C21G H21G 108.1
C31G C21G H21G 108.1
C1G C21G H21G 108.1
C21G C31G C41G 115.5(13)
C21G C31G H31G 108.4
C41G C31G H31G 108.4
C21G C31G H32G 108.4
C41G C31G H32G 108.4
H31G C31G H32G 107.5
C31G C41G H41G 109.5
C31G C41G H42G 109.5
H41G C41G H42G 109.5
C31G C41G H43G 109.5
H41G C41G H43G 109.5
H42G C41G H43G 109.5
N1G C22G C32G 110(3)
N1G C22G C1G 111(3)
C32G C22G C1G 112(3)
N1G C22G H22G 107.9
C32G C22G H22G 107.9
C1G C22G H22G 107.9
C22G C32G C42G 115.5(13)
C22G C32G H33G 108.4
C42G C32G H33G 108.4
C22G C32G H34G 108.4
C42G C32G H34G 108.4
H33G C32G H34G 107.5
C32G C42G H44G 109.5
C32G C42G H45G 109.5
H44G C42G H45G 109.5
C32G C42G H46G 109.5
H44G C42G H46G 109.5
H45G C42G H46G 109.5
C21B N1B H1B 109.5
C21B N1B H2B 109.5
H1B N1B H2B 109.5
C21B N1B H3B 109.5
H1B N1B H3B 109.5
H2B N1B H3B 109.5
O1B C1B O2B 126.6(8)
O1B C1B C21B 117.7(10)
O2B C1B C21B 115.5(10)
O1B C1B C22B 114(3)
O2B C1B C22B 120(3)
C1B C21B N1B 109.6(10)
C1B C21B C31B 111.5(9)
N1B C21B C31B 103.1(12)
C1B C21B H21B 110.8
N1B C21B H21B 110.8
C31B C21B H21B 110.8
C41B C31B C21B 112.6(11)
C41B C31B H31B 109.1
C21B C31B H31B 109.1
C41B C31B H32B 109.1
C21B C31B H32B 109.1
H31B C31B H32B 107.8
C31B C41B S11B 113.6(9)
C31B C41B H41B 108.8
S11B C41B H41B 108.8
C31B C41B H42B 108.8
S11B C41B H42B 108.8
H41B C41B H42B 107.7
C41B S11B C5B 100.8(7)
N1B C22B C32B 136(7)
N1B C22B C1B 106(4)
C32B C22B C1B 99(4)
N1B C22B H22B 103.6
C32B C22B H22B 103.6
C1B C22B H22B 103.6
C42B C32B C22B 112.6(12)
C42B C32B H33B 109.1
C22B C32B H33B 109.1
C42B C32B H34B 109.1
C22B C32B H34B 109.1
H33B C32B H34B 107.8
C32B C42B S12B 113.7(9)
C32B C42B H43B 108.8
S12B C42B H43B 108.8
C32B C42B H44B 108.8
S12B C42B H44B 108.8
H43B C42B H44B 107.7
C5B S12B C42B 109(2)
S11B C5B H51B 109.5
S11B C5B H52B 109.5
H51B C5B H52B 109.5
S11B C5B H53B 109.5
H51B C5B H53B 109.5
H52B C5B H53B 109.5
C21C N1C H1C 109.5
C21C N1C H2C 109.5
H1C N1C H2C 109.5
C21C N1C H3C 109.5
H1C N1C H3C 109.5
H2C N1C H3C 109.5
O2C C1C O1C 124.8(9)
O2C C1C C21C 117.1(8)
O1C C1C C21C 118.0(8)
N1C C21C C1C 109.2(7)
N1C C21C C31C 107.9(8)
C1C C21C C31C 112.5(9)
N1C C21C H21C 109.1
C1C C21C H21C 109.1
C31C C21C H21C 109.1
C41C C31C C21C 114.5(10)
C41C C31C H31C 108.6
C21C C31C H31C 108.6
C41C C31C H32C 108.6
C21C C31C H32C 108.6
H31C C31C H32C 107.6
C31C C41C H41C 109.5
C31C C41C H42C 109.5
H41C C41C H42C 109.5
C31C C41C H43C 109.5
H41C C41C H43C 109.5
H42C C41C H43C 109.5
C42C C32C H33C 108.6
C42C C32C H34C 108.6
H33C C32C H34C 107.6
C32C C42C H44C 109.5
C32C C42C H45C 109.5
H44C C42C H45C 109.5
C32C C42C H46C 109.5
H44C C42C H46C 109.5
H45C C42C H46C 109.5
C2A N1A H1A 109.5
C2A N1A H2A 109.5
H1A N1A H2A 109.5
C2A N1A H3A 109.5
H1A N1A H3A 109.5
H2A N1A H3A 109.5
O1A C1A O2A 126.2(9)
O1A C1A C2A 117.9(8)
O2A C1A C2A 115.7(8)
N1A C2A C3A 110.0(7)
N1A C2A C1A 107.5(7)
C3A C2A C1A 111.2(8)
N1A C2A H21A 109.4
C3A C2A H21A 109.4
C1A C2A H21A 109.4
C4A C3A C2A 115.5(9)
C4A C3A H31A 108.4
C2A C3A H31A 108.4
C4A C3A H32A 108.4
C2A C3A H32A 108.4
H31A C3A H32A 107.5
C3A C4A H41A 109.5
C3A C4A H42A 109.5
H41A C4A H42A 109.5
C3A C4A H43A 109.5
H41A C4A H43A 109.5
H42A C4A H43A 109.5
C2D N1D H1D 109.5
C2D N1D H2D 109.5
H1D N1D H2D 109.5
C2D N1D H3D 109.5
H1D N1D H3D 109.5
H2D N1D H3D 109.5
O2D C1D O1D 125.6(9)
O2D C1D C2D 116.7(8)
O1D C1D C2D 117.6(8)
N1D C2D C1D 110.7(8)
N1D C2D C3D 110.6(7)
C1D C2D C3D 111.4(7)
N1D C2D H21D 108.0
C1D C2D H21D 108.0
C3D C2D H21D 108.0
C4D C3D C2D 113.7(8)
C4D C3D H3D1 108.8
C2D C3D H3D1 108.8
C4D C3D H3D2 108.8
C2D C3D H3D2 108.8
H3D1 C3D H3D2 107.7
C3D C4D S1D 113.4(7)
C3D C4D H41D 108.9
S1D C4D H41D 108.9
C3D C4D H42D 108.9
S1D C4D H42D 108.9
H41D C4D H42D 107.7
C5D S1D C4D 99.8(5)
S1D C5D H51D 109.5
S1D C5D H52D 109.5
H51D C5D H52D 109.5
S1D C5D H53D 109.5
H51D C5D H53D 109.5
H52D C5D H53D 109.5
C2F N1F H1F 109.5
C2F N1F H2F 109.5
H1F N1F H2F 109.5
C2F N1F H3F 109.5
H1F N1F H3F 109.5
H2F N1F H3F 109.5
O1F C1F O2F 126.3(9)
O1F C1F C2F 118.1(8)
O2F C1F C2F 115.5(8)
N1F C2F C3F 107.8(8)
N1F C2F C1F 107.4(7)
C3F C2F C1F 112.0(8)
N1F C2F H21F 109.9
C3F C2F H21F 109.9
C1F C2F H21F 109.9
C2F C3F C4F 112.4(8)
C2F C3F H31F 109.1
C4F C3F H31F 109.1
C2F C3F H32F 109.1
C4F C3F H32F 109.1
H31F C3F H32F 107.8
C3F C4F S1F 115.9(7)
C3F C4F H41F 108.3
S1F C4F H41F 108.3
C3F C4F H42F 108.3
S1F C4F H42F 108.3
H41F C4F H42F 107.4
C4F S1F C5F 100.8(5)
S1F C5F H51F 109.5
S1F C5F H52F 109.5
H51F C5F H52F 109.5
S1F C5F H53F 109.5
H51F C5F H53F 109.5
H52F C5F H53F 109.5
C2H N1H H1H 109.5
C2H N1H H2H 109.5
H1H N1H H2H 109.5
C2H N1H H3H 109.5
H1H N1H H3H 109.5
H2H N1H H3H 109.5
O1H C1H O2H 125.1(9)
O1H C1H C2H 118.7(8)
O2H C1H C2H 116.2(8)
N1H C2H C1H 109.8(7)
N1H C2H C3H 109.2(7)
C1H C2H C3H 113.0(7)
N1H C2H H21H 108.2
C1H C2H H21H 108.2
C3H C2H H21H 108.2
C4H C3H C2H 112.8(7)
C4H C3H H31H 109.0
C2H C3H H31H 109.0
C4H C3H H32H 109.0
C2H C3H H32H 109.0
H31H C3H H32H 107.8
C3H C4H S1H 110.6(7)
C3H C4H H41H 109.5
S1H C4H H41H 109.5
C3H C4H H42H 109.5
S1H C4H H42H 109.5
H41H C4H H42H 108.1
C5H S1H C4H 98.9(5)
S1H C5H H51H 109.5
S1H C5H H52H 109.5
H51H C5H H52H 109.5
S1H C5H H53H 109.5
H51H C5H H53H 109.5
H52H C5H H53H 109.5

loop_
_geom_bond_atom_site_label_1
_geom_bond_atom_site_label_2
_geom_bond_distance
O1E C1E 1.246(12)
O2E C1E 1.274(12)
N1E C22E 1.45(8)
N1E C21E 1.49(4)
N1E H1E 0.9100
N1E H2E 0.9100
N1E H3E 0.9100
C1E C22E 1.41(6)
C1E C21E 1.56(3)
C21E C31E 1.549(18)
C21E H21E 1.0000
C31E C41E 1.516(18)
C31E H31E 0.9900
C31E H32E 0.9900
C41E H41E 0.9800
C41E H42E 0.9800
C41E H43E 0.9800
C22E C32E 1.548(18)
C22E H22E 1.0000
C32E C42E 1.515(18)
C32E H33E 0.9900
C32E H34E 0.9900
C42E H44E 0.9800
C42E H45E 0.9800
C42E H46E 0.9800
O1G C1G 1.240(11)
O2G C1G 1.257(11)
N1G C22G 1.44(4)
N1G C21G 1.51(2)
N1G H1G 0.9100
N1G H2G 0.9100
N1G H3G 0.9100
C1G C21G 1.55(3)
C1G C22G 1.57(5)
C21G C31G 1.535(16)
C21G H21G 1.0000
C31G C41G 1.536(19)
C31G H31G 0.9900
C31G H32G 0.9900
C41G H41G 0.9800
C41G H42G 0.9800
C41G H43G 0.9800
C22G C32G 1.535(16)
C22G H22G 1.0000
C32G C42G 1.535(19)
C32G H33G 0.9900
C32G H34G 0.9900
C42G H44G 0.9800
C42G H45G 0.9800
C42G H46G 0.9800
O1B C1B 1.241(11)
O2B C1B 1.265(11)
N1B C22B 1.31(8)
N1B C21B 1.524(16)
N1B H1B 0.9100
N1B H2B 0.9100
N1B H3B 0.9100
C1B C21B 1.503(16)
C1B C22B 1.76(9)
C21B C31B 1.560(16)
C21B H21B 1.0000
C31B C41B 1.508(15)
C31B H31B 0.9900
C31B H32B 0.9900
C41B S11B 1.799(13)
C41B H41B 0.9900
C41B H42B 0.9900
S11B C5B 1.813(16)
C22B C32B 1.560(16)
C22B H22B 1.0000
C32B C42B 1.508(16)
C32B H33B 0.9900
C32B H34B 0.9900
C42B S12B 1.799(13)
C42B H43B 0.9900
C42B H44B 0.9900
S12B C5B 1.75(5)
C5B H51B 0.9800
C5B H52B 0.9800
C5B H53B 0.9800
O1C C1C 1.259(11)
O2C C1C 1.253(11)
N1C C21C 1.498(11)
N1C H1C 0.9100
N1C H2C 0.9100
N1C H3C 0.9100
C1C C21C 1.517(14)
C21C C31C 1.522(14)
C21C H21C 1.0000
C31C C41C 1.515(17)
C31C H31C 0.9900
C31C H32C 0.9900
C41C H41C 0.9800
C41C H42C 0.9800
C41C H43C 0.9800
C32C C42C 1.515(17)
C32C H33C 0.9900
C32C H34C 0.9900
C42C H44C 0.9800
C42C H45C 0.9800
C42C H46C 0.9800
O1A C1A 1.247(11)
O2A C1A 1.263(10)
N1A C2A 1.510(11)
N1A H1A 0.9100
N1A H2A 0.9100
N1A H3A 0.9100
C1A C2A 1.533(13)
C2A C3A 1.528(14)
C2A H21A 1.0000
C3A C4A 1.490(15)
C3A H31A 0.9900
C3A H32A 0.9900
C4A H41A 0.9800
C4A H42A 0.9800
C4A H43A 0.9800
O1D C1D 1.264(11)
O2D C1D 1.247(11)
N1D C2D 1.494(11)
N1D H1D 0.9100
N1D H2D 0.9100
N1D H3D 0.9100
C1D C2D 1.511(13)
C2D C3D 1.553(13)
C2D H21D 1.0000
C3D C4D 1.478(14)
C3D H3D1 0.9900
C3D H3D2 0.9900
C4D S1D 1.821(9)
C4D H41D 0.9900
C4D H42D 0.9900
S1D C5D 1.796(12)
C5D H51D 0.9800
C5D H52D 0.9800
C5D H53D 0.9800
O1F C1F 1.244(11)
O2F C1F 1.263(11)
N1F C2F 1.506(11)
N1F H1F 0.9100
N1F H2F 0.9100
N1F H3F 0.9100
C1F C2F 1.551(13)
C2F C3F 1.532(14)
C2F H21F 1.0000
C3F C4F 1.536(13)
C3F H31F 0.9900
C3F H32F 0.9900
C4F S1F 1.791(11)
C4F H41F 0.9900
C4F H42F 0.9900
S1F C5F 1.799(12)
C5F H51F 0.9800
C5F H52F 0.9800
C5F H53F 0.9800
O1H C1H 1.257(11)
O2H C1H 1.276(11)
N1H C2H 1.488(11)
N1H H1H 0.9100
N1H H2H 0.9100
N1H H3H 0.9100
C1H C2H 1.520(13)
C2H C3H 1.530(12)
C2H H21H 1.0000
C3H C4H 1.520(12)
C3H H31H 0.9900
C3H H32H 0.9900
C4H S1H 1.804(9)
C4H H41H 0.9900
C4H H42H 0.9900
S1H C5H 1.788(12)
C5H H51H 0.9800
C5H H52H 0.9800
C5H H53H 0.9800

loop_
_geom_hbond_atom_site_label_D
_geom_hbond_atom_site_label_H
_geom_hbond_atom_site_label_A
_geom_hbond_site_symmetry_A
_geom_hbond_distance_DH
_geom_hbond_distance_HA
_geom_hbond_distance_DA
_geom_hbond_angle_DHA
N1A H1A O1G 1_655 0.91 1.89 2.800(10) 174
N1A H2A O2D 1_665 0.91 1.97 2.832(10) 156
N1A H3A O2B 1_565 0.91 1.96 2.852(10) 166
C2A H21A O1C 1_655 1.00 2.39 3.231(12) 142
N1B H1B O1H . 0.91 1.88 2.774(10) 168
N1B H2B O2A . 0.91 1.93 2.840(10) 175
N1B H3B O2C . 0.91 1.90 2.793(10) 168
C21B H21B O1D . 1.00 2.43 3.242(16) 138
N1C H1C O1E . 0.91 1.85 2.746(10) 167
N1C H2C O2B 1_565 0.91 1.93 2.818(10) 166
N1C H3C O2D 1_565 0.91 1.92 2.818(10) 171
C21C H21C O1A . 1.00 2.35 3.235(12) 147
N1D H1D O2C . 0.91 1.95 2.834(10) 163
N1D H2D O2A 1_455 0.91 1.93 2.779(10) 154
N1D H3D O1F 1_455 0.91 1.89 2.769(11) 162
C2D H21D O1B 1_455 1.00 2.21 3.183(12) 165
N1E H1E O2H . 0.91 1.94 2.842(10) 171
N1E H2E O1A . 0.91 1.90 2.795(10) 166
N1E H3E O2F . 0.91 1.92 2.802(10) 164
C21E H21E O1G 1_655 1.00 2.37 3.21(3) 141
N1F H1F O2E 1_545 0.91 1.94 2.788(10) 155
N1F H2F O1B . 0.91 1.87 2.777(10) 175
N1F H3F O2G 1_645 0.91 1.95 2.833(10) 163
C2F H21F O1H . 1.00 2.36 3.160(11) 136
N1G H1G O2F 1_455 0.91 1.97 2.842(10) 161
N1G H2G O1C . 0.91 1.96 2.817(10) 157
N1G H3G O2H . 0.91 1.95 2.809(10) 157
C21G H21G O1E . 1.00 2.08 3.08(2) 173
N1H H1H O2G 1_545 0.91 1.91 2.797(10) 163
N1H H2H O1D . 0.91 1.89 2.739(10) 155
N1H H3H O2E 1_545 0.91 1.91 2.810(10) 170
C2H H21H O1F 1_455 1.00 2.20 3.181(11) 168

loop_
_geom_torsion_atom_site_label_1
_geom_torsion_atom_site_label_2
_geom_torsion_atom_site_label_3
_geom_torsion_atom_site_label_4
_geom_torsion
O1E C1E C21E N1E -21(2)
O2E C1E C21E N1E 160.9(13)
O1E C1E C21E C31E 95(2)
O2E C1E C21E C31E -84(3)
N1E C21E C31E C41E 178.9(15)
C1E C21E C31E C41E 63(3)
O1E C1E C22E N1E -15(4)
O2E C1E C22E N1E 163(3)
O1E C1E C22E C32E 118(5)
O2E C1E C22E C32E -64(5)
C1E C22E C32E C42E -55(7)
N1E C22E C32E C42E 83(4)
O1G C1G C21G N1G -10.5(14)
O2G C1G C21G N1G 167.4(9)
O1G C1G C21G C31G 113.2(16)
O2G C1G C21G C31G -69.0(18)
N1G C21G C31G C41G 74(2)
C1G C21G C31G C41G -48(2)
O1G C1G C22G N1G -31(3)
O2G C1G C22G N1G 156(2)
O1G C1G C22G C32G 92(3)
O2G C1G C22G C32G -81(3)
N1G C22G C32G C42G -177(3)
C1G C22G C32G C42G 59(4)
O1B C1B C21B N1B 25.7(13)
O2B C1B C21B N1B -157.9(9)
O1B C1B C21B C31B -87.8(13)
O2B C1B C21B C31B 88.6(14)
C1B C21B C31B C41B -69.3(15)
N1B C21B C31B C41B 173.2(10)
C21B C31B C41B S11B 164.0(10)
C31B C41B S11B C5B 60.0(11)
O1B C1B C22B N1B 24(4)
O2B C1B C22B N1B -158(3)
O1B C1B C22B C32B -121(3)
O2B C1B C22B C32B 58(4)
N1B C22B C32B C42B -70(10)
C1B C22B C32B C42B 56(7)
C22B C32B C42B S12B 172(6)
C32B C42B S12B C5B -55(5)
O2C C1C C21C N1C 154.8(8)
O1C C1C C21C N1C -28.7(11)
O2C C1C C21C C31C -85.4(11)
O1C C1C C21C C31C 91.1(11)
N1C C21C C31C C41C -175.1(10)
C1C C21C C31C C41C 64.4(13)
N1C C22C C32C C42C 98(13)
O1A C1A C2A N1A -28.7(11)
O2A C1A C2A N1A 156.5(8)
O1A C1A C2A C3A 91.8(10)
O2A C1A C2A C3A -83.0(10)
N1A C2A C3A C4A -61.1(11)
C1A C2A C3A C4A 179.9(8)
O2D C1D C2D N1D -164.2(8)
O1D C1D C2D N1D 18.1(11)
O2D C1D C2D C3D 72.3(10)
O1D C1D C2D C3D -105.4(9)
N1D C2D C3D C4D -76.5(10)
C1D C2D C3D C4D 47.0(11)
C2D C3D C4D S1D -176.4(6)
C3D C4D S1D C5D 70.4(8)
O1F C1F C2F N1F 23.6(11)
O2F C1F C2F N1F -160.1(8)
O1F C1F C2F C3F -94.5(10)
O2F C1F C2F C3F 81.8(10)
N1F C2F C3F C4F 169.8(8)
C1F C2F C3F C4F -72.3(11)
C2F C3F C4F S1F -69.1(11)
C3F C4F S1F C5F -72.8(9)
O1H C1H C2H N1H 20.0(12)
O2H C1H C2H N1H -160.8(8)
O1H C1H C2H C3H -102.2(10)
O2H C1H C2H C3H 77.0(10)
N1H C2H C3H C4H 168.8(8)
C1H C2H C3H C4H -68.7(10)
C2H C3H C4H S1H -168.5(6)
C3H C4H S1H C5H -178.2(8)
